data_7233718
loop_
_publ_author_name
'David Gendron'
'Eliot Gann'
'Katherine Pattison'
'Fatemeh Maasoumi'
'Christopher R. McNeill'
'Scott E. Watkins'
'Paul L. Burn'
'Benjamin J. Powell'
'Paul E. Shaw'

_publ_section_title
;
 Synthesis and properties of pyrrolo[3,2-b]pyrrole-1,4-diones (isoDPP)
 derivatives
;
_journal_name_full 'Journal of Materials Chemistry C'
_journal_page_first 4276
_journal_page_last 4288
_journal_paper_doi 10.1039/C4TC00427B
_journal_volume 2
_journal_year 2014
_chemical_formula_moiety 'C38 H40 N2 O4 S2'
_chemical_formula_sum 'C38 H40 N2 O4 S2'
_chemical_formula_weight 652.84
_space_group_IT_number 14
_space_group_name_Hall '-P 2ybc'
_space_group_name_H-M_alt 'P 1 21/c 1'
_symmetry_cell_setting monoclinic
_symmetry_space_group_name_H-M 'P 1 21/c 1'
_atom_sites_solution_hydrogens geom
_atom_sites_solution_primary direct
_atom_sites_solution_secondary difmap
_cell_angle_alpha 90.00
_cell_angle_beta 96.686(6)
_cell_angle_gamma 90.00
_cell_formula_units_Z 2
_cell_length_a 5.7794(4)
_cell_length_b 13.9768(9)
_cell_length_c 20.7994(11)
_cell_measurement_reflns_used 2436
_cell_measurement_temperature 200(2)
_cell_measurement_theta_max 61.972
_cell_measurement_theta_min 3.819
_cell_volume 1668.70(18)
_computing_cell_refinement
;
Department of Chemistry
University of Anywhere
Sometown
Somewhere, UK
;
_computing_data_collection
;
Department of Chemistry
University of Anywhere
Sometown
Somewhere, UK
;
_computing_data_reduction
;
Department of Chemistry
University of Anywhere
Sometown
Somewhere, UK
;
_computing_molecular_graphics 'Ortep-3 for Windows (Farrugia, 1997)'
_computing_publication_material 'WinGX publication routines (Farrugia, 1999)'
_computing_structure_refinement 'SHELXL-97 (Sheldrick, 2008)'
_diffrn_ambient_temperature 200(2)
_diffrn_detector_area_resol_mean 16.0696
_diffrn_measured_fraction_theta_full 0.993
_diffrn_measured_fraction_theta_max 0.993
_diffrn_measurement_device_type 'Xcalibur, Sapphire3, Gemini ultra'
_diffrn_measurement_method '\w scans'
_diffrn_radiation_monochromator graphite
_diffrn_radiation_source 'fine-focus sealed tube'
_diffrn_radiation_type CuK\a
_diffrn_radiation_wavelength 1.54180
_diffrn_reflns_av_R_equivalents 0.0274
_diffrn_reflns_av_sigmaI/netI 0.0296
_diffrn_reflns_limit_h_max 5
_diffrn_reflns_limit_h_min -6
_diffrn_reflns_limit_k_max 15
_diffrn_reflns_limit_k_min -13
_diffrn_reflns_limit_l_max 23
_diffrn_reflns_limit_l_min -23
_diffrn_reflns_number 6805
_diffrn_reflns_theta_full 62.14
_diffrn_reflns_theta_max 62.14
_diffrn_reflns_theta_min 3.82
_exptl_absorpt_coefficient_mu 1.791
_exptl_absorpt_correction_T_max 1
_exptl_absorpt_correction_T_min 0.99074
_exptl_absorpt_correction_type multi-scan
_exptl_absorpt_process_details
;
Department of Chemistry
University of Anywhere
Sometown
Somewhere, UK
;
_exptl_crystal_colour red
_exptl_crystal_density_diffrn 1.299
_exptl_crystal_density_method 'not measured'
_exptl_crystal_description needle
_exptl_crystal_F_000 692
_exptl_crystal_size_max 0.2
_exptl_crystal_size_mid 0.03
_exptl_crystal_size_min 0.03
_refine_diff_density_max 0.349
_refine_diff_density_min -0.556
_refine_diff_density_rms 0.045
_refine_ls_extinction_method none
_refine_ls_goodness_of_fit_ref 1.038
_refine_ls_hydrogen_treatment mixed
_refine_ls_matrix_type full
_refine_ls_number_parameters 205
_refine_ls_number_reflns 2621
_refine_ls_number_restraints 6
_refine_ls_restrained_S_all 1.045
_refine_ls_R_factor_all 0.0503
_refine_ls_R_factor_gt 0.0421
_refine_ls_shift/su_max 0.001
_refine_ls_shift/su_mean 0.000
_refine_ls_structure_factor_coef Fsqd
_refine_ls_weighting_details 'calc w=1/[\s^2^(Fo^2^)+(0.0496P)^2^+0.9775P] where P=(Fo^2^+2Fc^2^)/3'
_refine_ls_weighting_scheme calc
_refine_ls_wR_factor_gt 0.1010
_refine_ls_wR_factor_ref 0.1072
_reflns_number_gt 2243
_reflns_number_total 2621
_reflns_threshold_expression >2\s(I)
_cod_data_source_file 1000003.cif
_cod_data_source_block PCOD1000003
_cod_database_code 7233718

loop_
_symmetry_equiv_pos_as_xyz
'x, y, z'
'-x, y+1/2, -z+1/2'
'-x, -y, -z'
'x, -y-1/2, z-1/2'

loop_
_atom_site_label
_atom_site_type_symbol
_atom_site_fract_x
_atom_site_fract_y
_atom_site_fract_z
_atom_site_U_iso_or_equiv
_atom_site_adp_type
_atom_site_occupancy
_atom_site_symmetry_multiplicity
_atom_site_calc_flag
_atom_site_refinement_flags
_atom_site_disorder_assembly
_atom_site_disorder_group
C1 C 0.8205(3) 0.39110(14) -0.08721(9) 0.0263(5) Uani 1 1 d . . .
S1 S 1.08789(13) 0.33453(6) -0.07185(4) 0.0318(3) Uiso 0.836(3) 1 d PD A 1
C2 C 0.7425(7) 0.3828(3) -0.1509(2) 0.0390(12) Uiso 0.836(3) 1 d PD A 1
H2 H 0.5972 0.4093 -0.1682 0.047 Uiso 0.836(3) 1 calc PR A 1
C3 C 0.8811(6) 0.3347(2) -0.18964(16) 0.0331(8) Uiso 0.836(3) 1 d PD A 1
H3 H 0.8436 0.3231 -0.2347 0.040 Uiso 0.836(3) 1 calc PR A 1
C4 C 1.0810(7) 0.3064(2) -0.15315(18) 0.0346(10) Uiso 0.836(3) 1 d PD A 1
H4 H 1.2044 0.2744 -0.1707 0.041 Uiso 0.836(3) 1 calc PR A 1
S1' S 0.6942(9) 0.3872(3) -0.1642(3) 0.0363(15) Uiso 0.164(3) 1 d PD A 2
C2' C 1.0727(17) 0.3532(8) -0.0862(5) 0.000(3) Uiso 0.164(3) 1 d PD A 2
H2' H 1.1856 0.3634 -0.0498 0.000 Uiso 0.164(3) 1 calc PR A 2
C3' C 1.126(3) 0.3055(10) -0.1386(7) 0.024(4) Uiso 0.164(3) 1 d PD A 2
H3' H 1.2574 0.2661 -0.1430 0.029 Uiso 0.164(3) 1 calc PR A 2
C4' C 0.950(2) 0.3273(9) -0.1823(6) 0.017(3) Uiso 0.164(3) 1 d PD A 2
H4' H 0.9607 0.3099 -0.2260 0.020 Uiso 0.164(3) 1 calc PR A 2
C5 C 0.7079(3) 0.43251(14) -0.03469(9) 0.0243(4) Uani 1 1 d . A .
C6 C 0.5313(3) 0.49543(14) -0.03281(9) 0.0237(4) Uani 1 1 d . . .
C7 C 0.7688(3) 0.40104(14) 0.03392(9) 0.0244(4) Uani 1 1 d . . .
C8 C 0.5976(3) 0.42165(14) 0.13856(9) 0.0241(4) Uani 1 1 d . . .
C9 C 0.7768(4) 0.44306(14) 0.18620(9) 0.0275(4) Uani 1 1 d . A .
H9 H 0.9147 0.4727 0.1751 0.033 Uiso 1 1 calc R . .
C10 C 0.7554(4) 0.42129(15) 0.25045(9) 0.0289(5) Uani 1 1 d . . .
H10 H 0.8791 0.4356 0.2832 0.035 Uiso 1 1 calc R A .
C11 C 0.5542(4) 0.37894(14) 0.26663(9) 0.0268(4) Uani 1 1 d . A .
C12 C 0.3765(4) 0.35592(16) 0.21806(10) 0.0323(5) Uani 1 1 d . . .
H12 H 0.2390 0.3257 0.2289 0.039 Uiso 1 1 calc R A .
C13 C 0.3989(4) 0.37667(15) 0.15421(10) 0.0311(5) Uani 1 1 d . A .
H13 H 0.2780 0.3601 0.1212 0.037 Uiso 1 1 calc R . .
C14 C 0.6768(4) 0.38642(16) 0.38107(9) 0.0315(5) Uani 1 1 d . A .
H14A H 0.7012 0.4564 0.3793 0.038 Uiso 1 1 calc R . .
H14B H 0.8282 0.3543 0.3786 0.038 Uiso 1 1 calc R . .
C15 C 0.5822(4) 0.35974(16) 0.44317(10) 0.0332(5) Uani 1 1 d . . .
H15A H 0.5601 0.2896 0.4445 0.040 Uiso 1 1 calc R . .
H15B H 0.4281 0.3903 0.4442 0.040 Uiso 1 1 calc R . .
C16 C 0.7440(4) 0.39073(17) 0.50250(10) 0.0356(5) Uani 1 1 d . . .
H16A H 0.8909 0.3539 0.5042 0.043 Uiso 1 1 calc R . .
H16B H 0.7826 0.4593 0.4981 0.043 Uiso 1 1 calc R . .
C17 C 0.6393(4) 0.37624(18) 0.56555(10) 0.0394(6) Uani 1 1 d . . .
H17A H 0.6093 0.3071 0.5710 0.047 Uiso 1 1 calc R . .
H17B H 0.4875 0.4098 0.5626 0.047 Uiso 1 1 calc R . .
C18 C 0.7938(5) 0.4126(2) 0.62558(11) 0.0478(6) Uani 1 1 d . . .
H18A H 0.8370 0.4799 0.6183 0.057 Uiso 1 1 calc R . .
H18B H 0.7030 0.4112 0.6631 0.057 Uiso 1 1 calc R . .
C19 C 1.0128(5) 0.35489(19) 0.64177(11) 0.0468(6) Uani 1 1 d . . .
H19A H 1.1034 0.3817 0.6803 0.070 Uiso 1 1 calc R . .
H19B H 1.1058 0.3570 0.6053 0.070 Uiso 1 1 calc R . .
H19C H 0.9718 0.2884 0.6502 0.070 Uiso 1 1 calc R . .
N1 N 0.6158(3) 0.44634(12) 0.07231(7) 0.0258(4) Uani 1 1 d . . .
O1 O 0.9198(2) 0.34543(10) 0.05484(7) 0.0325(4) Uani 1 1 d . A .
O2 O 0.5111(3) 0.35664(11) 0.32808(6) 0.0335(4) Uani 1 1 d . . .

loop_
_atom_site_aniso_label
_atom_site_aniso_U_11
_atom_site_aniso_U_22
_atom_site_aniso_U_33
_atom_site_aniso_U_23
_atom_site_aniso_U_13
_atom_site_aniso_U_12
C1 0.0300(11) 0.0256(10) 0.0242(10) 0.0011(8) 0.0067(8) -0.0020(8)
C5 0.0259(10) 0.0259(10) 0.0212(10) 0.0011(8) 0.0034(8) -0.0032(8)
C6 0.0260(10) 0.0263(10) 0.0187(9) 0.0029(8) 0.0019(7) -0.0020(8)
C7 0.0257(10) 0.0251(10) 0.0223(10) 0.0009(8) 0.0030(8) -0.0011(9)
C8 0.0299(10) 0.0254(10) 0.0167(9) 0.0034(8) 0.0014(8) 0.0029(8)
C9 0.0284(10) 0.0303(11) 0.0241(10) 0.0012(8) 0.0042(8) -0.0024(8)
C10 0.0306(11) 0.0341(11) 0.0206(10) -0.0002(8) -0.0027(8) -0.0031(9)
C11 0.0343(11) 0.0275(10) 0.0185(10) 0.0027(8) 0.0032(8) 0.0013(8)
C12 0.0299(11) 0.0413(12) 0.0254(10) 0.0070(9) 0.0022(9) -0.0080(9)
C13 0.0304(11) 0.0378(12) 0.0237(10) 0.0029(9) -0.0030(8) -0.0056(9)
C14 0.0385(12) 0.0364(12) 0.0190(10) -0.0005(8) 0.0012(9) 0.0010(9)
C15 0.0428(12) 0.0359(12) 0.0213(10) 0.0025(9) 0.0048(9) 0.0037(10)
C16 0.0448(13) 0.0406(13) 0.0216(10) 0.0010(9) 0.0049(9) 0.0044(10)
C17 0.0480(14) 0.0494(14) 0.0215(11) 0.0031(10) 0.0072(9) 0.0131(11)
C18 0.0712(17) 0.0497(15) 0.0222(11) -0.0011(10) 0.0038(11) 0.0136(13)
C19 0.0562(15) 0.0535(15) 0.0290(12) -0.0036(11) -0.0021(11) 0.0029(12)
N1 0.0294(9) 0.0299(9) 0.0179(8) 0.0048(7) 0.0024(7) 0.0041(7)
O1 0.0347(8) 0.0366(8) 0.0255(7) 0.0035(6) 0.0002(6) 0.0082(7)
O2 0.0389(8) 0.0443(9) 0.0169(7) 0.0045(6) 0.0015(6) -0.0074(7)

loop_
_atom_type_symbol
_atom_type_description
_atom_type_scat_dispersion_real
_atom_type_scat_dispersion_imag
_atom_type_scat_source
C C 0.0181 0.0091 'International Tables Vol C Tables 4.2.6.8 and 6.1.1.4'
H H 0.0000 0.0000 'International Tables Vol C Tables 4.2.6.8 and 6.1.1.4'
N N 0.0311 0.0180 'International Tables Vol C Tables 4.2.6.8 and 6.1.1.4'
O O 0.0492 0.0322 'International Tables Vol C Tables 4.2.6.8 and 6.1.1.4'
S S 0.3331 0.5567 'International Tables Vol C Tables 4.2.6.8 and 6.1.1.4'

loop_
_geom_angle_atom_site_label_1
_geom_angle_atom_site_label_2
_geom_angle_atom_site_label_3
_geom_angle
_geom_angle_site_symmetry_1
_geom_angle_site_symmetry_3
C2 C1 C5 129.9(2) . .
C2 C1 C2' 101.0(4) . .
C5 C1 C2' 128.9(4) . .
C2 C1 S1' 6.9(3) . .
C5 C1 S1' 123.0(2) . .
C2' C1 S1' 107.8(4) . .
C2 C1 S1 109.2(2) . .
C5 C1 S1 120.69(15) . .
C2' C1 S1 12.4(5) . .
S1' C1 S1 116.10(19) . .
C4 S1 C1 90.28(15) . .
C1 C2 C3 117.7(4) . .
C4 C3 C2 109.2(3) . .
C3 C4 S1 113.5(3) . .
C1 S1' C4' 86.4(5) . .
C3' C2' C1 117.6(9) . .
C4' C3' C2' 102.3(11) . .
C3' C4' S1' 123.8(10) . .
C6 C5 C1 133.30(18) . .
C6 C5 C7 104.98(17) . .
C1 C5 C7 121.55(17) . .
C5 C6 N1 141.55(18) . 3_665
C5 C6 C6 110.8(2) . 3_665
N1 C6 C6 107.7(2) 3_665 3_665
O1 C7 N1 123.95(18) . .
O1 C7 C5 127.68(18) . .
N1 C7 C5 108.36(16) . .
C9 C8 C13 120.30(18) . .
C9 C8 N1 120.25(18) . .
C13 C8 N1 119.44(17) . .
C8 C9 C10 119.95(19) . .
C11 C10 C9 120.00(18) . .
O2 C11 C10 125.17(18) . .
O2 C11 C12 115.28(18) . .
C10 C11 C12 119.55(18) . .
C13 C12 C11 120.41(19) . .
C12 C13 C8 119.74(19) . .
O2 C14 C15 108.07(17) . .
C14 C15 C16 111.99(18) . .
C17 C16 C15 113.12(19) . .
C16 C17 C18 113.9(2) . .
C19 C18 C17 113.6(2) . .
C6 N1 C7 108.19(15) 3_665 .
C6 N1 C8 127.22(16) 3_665 .
C7 N1 C8 123.84(16) . .
C11 O2 C14 118.32(16) . .

loop_
_geom_bond_atom_site_label_1
_geom_bond_atom_site_label_2
_geom_bond_distance
_geom_bond_site_symmetry_2
C1 C2 1.353(5) .
C1 C5 1.455(3) .
C1 C2' 1.549(10) .
C1 S1' 1.681(6) .
C1 S1 1.732(2) .
S1 C4 1.732(4) .
C2 C3 1.376(5) .
C3 C4 1.365(5) .
S1' C4' 1.778(13) .
C2' C3' 1.344(14) .
C3' C4' 1.319(16) .
C5 C6 1.351(3) .
C5 C7 1.496(3) .
C6 N1 1.377(2) 3_665
C6 C6 1.458(4) 3_665
C7 O1 1.211(2) .
C7 N1 1.409(3) .
C8 C9 1.380(3) .
C8 C13 1.381(3) .
C8 N1 1.436(2) .
C9 C10 1.390(3) .
C10 C11 1.381(3) .
C11 O2 1.366(2) .
C11 C12 1.392(3) .
C12 C13 1.380(3) .
C14 O2 1.435(2) .
C14 C15 1.507(3) .
C15 C16 1.522(3) .
C16 C17 1.520(3) .
C17 C18 1.534(3) .
C18 C19 1.505(4) .
N1 C6 1.377(2) 3_665
